data_8100980
loop_
_publ_author_name
'Geupel, Sandra'
'Zahn, Gernot'
'Paufler, Peter'
'Graw, Gerald'

_publ_section_title
;
Crystal structure of tetraholmium nickel tetradecaboride, Ho~4~NiB~14~
;
_journal_issue 2
_journal_name_full 'Zeitschrift f\"ur Kristallographie - New Crystal Structures'
_journal_page_first 175
_journal_page_last 176
_journal_volume 216
_journal_year 2001
_chemical_formula_structural 'Ho4 Ni1 B14'
_chemical_formula_sum 'B14 Ho4 Ni'
_chemical_formula_weight 869.77
_space_group_IT_number 128
_symmetry_cell_setting tetragonal
_symmetry_Int_Tables_number 128
_symmetry_space_group_name_Hall '-P 4 2n'
_symmetry_space_group_name_H-M 'P 4/m n c'
_cell_angle_alpha 90.00
_cell_angle_beta 90.00
_cell_angle_gamma 90.00
_cell_formula_units_Z 2
_cell_length_a 7.2097(8)
_cell_length_b 7.2097(8)
_cell_length_c 7.4587(9)
_cell_measurement_temperature 300(2)
_cell_volume 387.70(8)
_diffrn_ambient_temperature 300(2)
_exptl_crystal_density_diffrn 7.451
_cod_original_formula_sum 'B14 Ho4 Ni1'
_cod_database_code 8100980

loop_
_symmetry_equiv_pos_as_xyz
'x, y, z'
'-y, x, z'
'-x, -y, z'
'y, -x, z'
'x+1/2, -y+1/2, -z+1/2'
'-x+1/2, y+1/2, -z+1/2'
'y+1/2, x+1/2, -z+1/2'
'-y+1/2, -x+1/2, -z+1/2'
'-x, -y, -z'
'y, -x, -z'
'x, y, -z'
'-y, x, -z'
'-x-1/2, y-1/2, z-1/2'
'x-1/2, -y-1/2, z-1/2'
'-y-1/2, -x-1/2, z-1/2'
'y-1/2, x-1/2, z-1/2'

loop_
_atom_site_label
_atom_site_type_symbol
_atom_site_fract_x
_atom_site_fract_y
_atom_site_fract_z
_atom_site_U_iso_or_equiv
_atom_site_adp_type
_atom_site_occupancy
_atom_site_calc_flag
_atom_site_refinement_flags
_atom_site_disorder_assembly
_atom_site_disorder_group
Ho Ho 0.19392(13) 0.33167(13) 0.0000 0.0049(4) Uani 1 d S . .
Ni Ni 0.0000 0.0000 0.0000 0.0034(11) Uiso 1 d S . .
B1 B 0.175(3) 0.042(2) 0.234(2) 0.006(3) Uiso 1 d . . .
B2 B 0.089(3) 0.589(3) 0.2500 0.008(4) Uiso 1 d S . .
B3 B 0.0000 0.0000 0.386(6) 0.011(7) Uiso 1 d S . .

loop_
_atom_site_aniso_label
_atom_site_aniso_U_11
_atom_site_aniso_U_22
_atom_site_aniso_U_33
_atom_site_aniso_U_23
_atom_site_aniso_U_13
_atom_site_aniso_U_12
Ho 0.0052(6) 0.0052(6) 0.0042(5) 0.000 0.000 -0.0004(4)

loop_
_geom_bond_atom_site_label_1
_geom_bond_atom_site_label_2
_geom_bond_distance
_geom_bond_site_symmetry_2
_geom_bond_publ_flag
Ho B3 2.659(13) 5 ?
Ho B3 2.659(13) 13_665 ?
Ho B1 2.670(18) 6 ?
Ho B1 2.670(18) 13_665 ?
Ho B1 2.683(17) 12 ?
Ho B1 2.683(17) 2 ?
Ho B1 2.726(17) 11 ?
Ho B1 2.726(17) . ?
Ho B2 2.738(8) . ?
Ho B2 2.738(8) 11 ?
Ho B1 2.754(17) 8 ?
Ho B1 2.754(17) 15_665 ?
Ni B1 2.172(18) 9 ?
Ni B1 2.172(18) 10 ?
Ni B1 2.172(18) . ?
Ni B1 2.172(18) 2 ?
Ni B1 2.172(18) 12 ?
Ni B1 2.172(18) 11 ?
Ni B1 2.172(18) 4 ?
Ni B1 2.172(18) 3 ?
Ni Ho 2.7700(10) 9 ?
Ni Ho 2.7700(10) 10 ?
Ni Ho 2.7700(10) 2 ?
B1 B3 1.72(3) . ?
B1 B2 1.74(3) 2_655 ?
B1 B1 1.83(3) 4 ?
B1 B1 1.83(3) 2 ?
B1 Ho 2.670(17) 13_656 ?
B1 Ho 2.683(17) 10 ?
B1 Ho 2.754(17) 15_666 ?
B2 B1 1.74(3) 6 ?
B2 B1 1.74(3) 4_565 ?
B2 B2 1.82(5) 3_565 ?
B2 Ho 2.738(8) 7_455 ?
B2 Ho 2.823(10) 9_565 ?
B2 Ho 2.823(10) 15_666 ?
B2 Ho 3.00(2) 13_666 ?
B2 Ho 3.00(2) 10_565 ?
B3 B3 1.70(8) 9_556 ?
B3 B1 1.72(3) 3 ?
B3 B1 1.72(3) 4 ?
B3 B1 1.72(3) 2 ?
B3 Ho 2.659(13) 15_666 ?
B3 Ho 2.659(13) 7_445 ?
B3 Ho 2.659(13) 13_656 ?
B3 Ho 2.659(13) 5_455 ?
